data_2217465
loop_
_publ_author_name
'Ge, Chunhua'
'Guo, Ya'nan'
'Zhang, Xiangdong'
'Zhang, Xiaoyan'
'Liu, Qitao'

_publ_section_title
;
 3,3'-(Ethane-1,2-diyl)bis(2-thioxo-1,3-oxazolidin-4-one)
;
_journal_coeditor_code CV2350
_journal_issue 2
_journal_name_full 'Acta Crystallographica Section E'
_journal_page_first o506
_journal_page_last o506
_journal_paper_doi 10.1107/S1600536807057157
_journal_volume 64
_journal_year 2008
_chemical_formula_iupac 'C8 H8 N2 O4 S2'
_chemical_formula_moiety 'C8 H8 N2 O4 S2'
_chemical_formula_sum 'C8 H8 N2 O4 S2'
_chemical_formula_weight 260.28
_chemical_name_systematic
;
3,3'-(Ethane-1,2-diyl)bis(2-thioxo-1,3-oxazolidin-4-one)
;
_space_group_IT_number 14
_symmetry_cell_setting monoclinic
_symmetry_space_group_name_Hall '-P 2ybc'
_symmetry_space_group_name_H-M 'P 1 21/c 1'
_atom_sites_solution_hydrogens geom
_atom_sites_solution_primary direct
_atom_sites_solution_secondary difmap
_audit_creation_method SHELXL-97
_cell_angle_alpha 90.00
_cell_angle_beta 105.22(2)
_cell_angle_gamma 90.00
_cell_formula_units_Z 2
_cell_length_a 6.2845(12)
_cell_length_b 12.3252(19)
_cell_length_c 7.080(2)
_cell_measurement_reflns_used 554
_cell_measurement_temperature 293(2)
_cell_measurement_theta_max 22.13
_cell_measurement_theta_min 2.71
_cell_volume 529.2(2)
_computing_cell_refinement 'SAINT (Bruker, 2001)'
_computing_data_collection 'SMART (Bruker, 2001)'
_computing_data_reduction 'SAINT (Bruker, 2001)'
_computing_molecular_graphics 'SHELXTL (Sheldrick, 1997b)'
_computing_publication_material 'SHELXTL (Sheldrick, 1997b)'
_computing_structure_refinement 'SHELXL97 (Sheldrick, 1997a)'
_computing_structure_solution 'SHELXS97 (Sheldrick, 1997a)'
_diffrn_ambient_temperature 293(2)
_diffrn_measured_fraction_theta_full 0.977
_diffrn_measured_fraction_theta_max 0.977
_diffrn_measurement_device_type 'Bruker SMART CCD area-detector'
_diffrn_measurement_method 'phi and omega scans'
_diffrn_radiation_monochromator graphite
_diffrn_radiation_source 'fine-focus sealed tube'
_diffrn_radiation_type MoK\a
_diffrn_radiation_wavelength 0.71073
_diffrn_reflns_av_R_equivalents 0.0275
_diffrn_reflns_av_sigmaI/netI 0.0408
_diffrn_reflns_limit_h_max 7
_diffrn_reflns_limit_h_min -7
_diffrn_reflns_limit_k_max 1
_diffrn_reflns_limit_k_min -15
_diffrn_reflns_limit_l_max 1
_diffrn_reflns_limit_l_min -8
_diffrn_reflns_number 1390
_diffrn_reflns_theta_full 25.97
_diffrn_reflns_theta_max 25.97
_diffrn_reflns_theta_min 3.31
_exptl_absorpt_coefficient_mu 0.503
_exptl_absorpt_correction_T_max 0.955
_exptl_absorpt_correction_T_min 0.908
_exptl_absorpt_correction_type multi-scan
_exptl_absorpt_process_details '(SADABS; Bruker, 2001)'
_exptl_crystal_colour colourless
_exptl_crystal_density_diffrn 1.634
_exptl_crystal_density_method 'not measured'
_exptl_crystal_description block
_exptl_crystal_F_000 268
_exptl_crystal_size_max 0.20
_exptl_crystal_size_mid 0.15
_exptl_crystal_size_min 0.11
_refine_diff_density_max 0.271
_refine_diff_density_min -0.315
_refine_ls_extinction_method none
_refine_ls_goodness_of_fit_ref 1.022
_refine_ls_hydrogen_treatment constr
_refine_ls_matrix_type full
_refine_ls_number_parameters 73
_refine_ls_number_reflns 1012
_refine_ls_number_restraints 0
_refine_ls_restrained_S_all 1.022
_refine_ls_R_factor_all 0.0609
_refine_ls_R_factor_gt 0.0433
_refine_ls_shift/su_max 0.000
_refine_ls_shift/su_mean 0.000
_refine_ls_structure_factor_coef Fsqd
_refine_ls_weighting_details 'calc w=1/[\s^2^(Fo^2^)+(0.0798P)^2^] where P=(Fo^2^+2Fc^2^)/3'
_refine_ls_weighting_scheme calc
_refine_ls_wR_factor_gt 0.1169
_refine_ls_wR_factor_ref 0.1271
_reflns_number_gt 761
_reflns_number_total 1012
_reflns_threshold_expression >2sigma(I)
_cod_data_source_file cv2350.cif
_cod_data_source_block I
_cod_original_sg_symbol_H-M 'P 21/c'
_cod_database_code 2217465
_cod_database_fobs_code 2217465

loop_
_symmetry_equiv_pos_as_xyz
'x, y, z'
'-x, y+1/2, -z+1/2'
'-x, -y, -z'
'x, -y-1/2, z-1/2'

loop_
_atom_site_type_symbol
_atom_site_label
_atom_site_fract_x
_atom_site_fract_y
_atom_site_fract_z
_atom_site_U_iso_or_equiv
_atom_site_adp_type
_atom_site_calc_flag
_atom_site_refinement_flags
_atom_site_occupancy
S S1 0.33868(11) 0.36411(6) 0.00385(12) 0.0506(3) Uani d . 1
O O1 0.7149(3) 0.33522(16) 0.0792(3) 0.0486(6) Uani d . 1
C C2 0.5626(4) 0.36727(18) 0.1543(4) 0.0373(6) Uani d . 1
N N1 0.6306(3) 0.40084(16) 0.3674(3) 0.0350(5) Uani d . 1
C C1 0.5096(4) 0.4388(2) 0.5081(4) 0.0389(6) Uani d . 1
H H1A 0.5884 0.4182 0.6401 0.047 Uiso calc R 1
H H1B 0.3641 0.4063 0.4781 0.047 Uiso calc R 1
O O2 0.9269(3) 0.40856(17) 0.6269(4) 0.0600(7) Uani d . 1
C C4 0.8323(4) 0.3902(2) 0.4422(5) 0.0442(7) Uani d . 1
C C3 0.8954(4) 0.3505(3) 0.2477(6) 0.0605(9) Uani d . 1
H H3A 0.9950 0.4034 0.2159 0.073 Uiso calc R 1
H H3B 0.9752 0.2826 0.2764 0.073 Uiso calc R 1

loop_
_atom_site_aniso_label
_atom_site_aniso_U_11
_atom_site_aniso_U_22
_atom_site_aniso_U_33
_atom_site_aniso_U_12
_atom_site_aniso_U_13
_atom_site_aniso_U_23
S1 0.0373(4) 0.0552(5) 0.0535(5) -0.0042(3) 0.0018(3) -0.0021(3)
O1 0.0338(10) 0.0488(11) 0.0634(13) 0.0019(8) 0.0132(9) -0.0174(10)
C2 0.0359(13) 0.0282(12) 0.0484(16) -0.0001(10) 0.0118(12) 0.0005(11)
N1 0.0300(10) 0.0300(10) 0.0440(14) 0.0011(8) 0.0077(9) -0.0010(9)
C1 0.0397(13) 0.0354(13) 0.0432(15) 0.0007(11) 0.0137(11) -0.0002(12)
O2 0.0412(11) 0.0528(12) 0.0730(16) -0.0003(9) -0.0083(10) -0.0046(11)
C4 0.0337(13) 0.0307(13) 0.0613(19) 0.0023(10) 0.0000(13) -0.0036(12)
C3 0.0315(14) 0.0564(18) 0.090(3) 0.0008(12) 0.0094(15) -0.0195(18)

loop_
_atom_type_symbol
_atom_type_description
_atom_type_scat_dispersion_real
_atom_type_scat_dispersion_imag
_atom_type_scat_source
C C 0.0033 0.0016 'International Tables Vol C Tables 4.2.6.8 and 6.1.1.4'
H H 0.0000 0.0000 'International Tables Vol C Tables 4.2.6.8 and 6.1.1.4'
N N 0.0061 0.0033 'International Tables Vol C Tables 4.2.6.8 and 6.1.1.4'
O O 0.0106 0.0060 'International Tables Vol C Tables 4.2.6.8 and 6.1.1.4'
S S 0.1246 0.1234 'International Tables Vol C Tables 4.2.6.8 and 6.1.1.4'

loop_
_geom_angle_atom_site_label_1
_geom_angle_atom_site_label_2
_geom_angle_atom_site_label_3
_geom_angle_site_symmetry_1
_geom_angle_site_symmetry_3
_geom_angle
C2 O1 C3 . . 97.4(2)
O1 C2 N1 . . 117.0(2)
O1 C2 S1 . . 110.9(2)
N1 C2 S1 . . 132.0(2)
C4 N1 C1 . . 113.1(2)
C4 N1 C2 . . 112.6(2)
C1 N1 C2 . . 134.2(2)
N1 C1 C1 . 3_666 108.0(3)
N1 C1 H1A . . 110.1
C1 C1 H1A 3_666 . 110.1
N1 C1 H1B . . 110.1
C1 C1 H1B 3_666 . 110.1
H1A C1 H1B . . 108.4
N1 C4 O2 . . 123.5(3)
N1 C4 C3 . . 96.9(3)
O2 C4 C3 . . 139.6(3)
O1 C3 C4 . . 115.9(2)
O1 C3 H3A . . 108.3
C4 C3 H3A . . 108.3
O1 C3 H3B . . 108.3
C4 C3 H3B . . 108.3
H3A C3 H3B . . 107.4

loop_
_geom_bond_atom_site_label_1
_geom_bond_atom_site_label_2
_geom_bond_site_symmetry_2
_geom_bond_distance
S1 C2 . 1.526(3)
O1 C2 . 1.274(3)
O1 C3 . 1.427(4)
C2 N1 . 1.514(4)
N1 C4 . 1.246(3)
N1 C1 . 1.479(3)
C1 C1 3_666 1.514(5)
C1 H1A . 0.9700
C1 H1B . 0.9700
O2 C4 . 1.307(4)
C4 C3 . 1.606(5)
C3 H3A . 0.9700
C3 H3B . 0.9700

loop_
_geom_hbond_atom_site_label_D
_geom_hbond_atom_site_label_H
_geom_hbond_atom_site_label_A
_geom_hbond_site_symmetry_A
_geom_hbond_distance_DH
_geom_hbond_distance_HA
_geom_hbond_distance_DA
_geom_hbond_angle_DHA
_geom_hbond_publ_flag
C3 H3A O2 3_766 0.97 2.56 3.215(4) 125 yes
C3 H3B O2 4_565 0.97 2.57 3.325(4) 135 yes
